data_7046361
loop_
_publ_author_name
'Maniaki, Diamantoula'
'Mylonas-Margaritis, Ioannis'
'Mayans, Julia'
'Savvidou, Aikaterini'
'Raptopoulou, Catherine P.'
'Bekiari, Vlasoula'
'Psycharis, Vassilis'
'Escuer, Albert'
'Perlepes, Spyros P.'

_publ_section_title
;
 Slow magnetic relaxation and luminescence properties in
 lanthanide(iii)/anil complexes.
;
_journal_issue 34
_journal_name_full 'Dalton transactions (Cambridge, England : 2003)'
_journal_page_first 11859
_journal_page_last 11872
_journal_paper_doi 10.1039/c8dt01264d
_journal_volume 47
_journal_year 2018
_chemical_formula_sum 'C28 H25 Br2 N6 O12 Pr'
_chemical_formula_weight 938.27
_space_group_crystal_system monoclinic
_space_group_IT_number 11
_space_group_name_Hall '-P 2yb'
_space_group_name_H-M_alt 'P 1 21/m 1'
_symmetry_space_group_name_Hall '-P 2yb'
_symmetry_space_group_name_H-M 'P 1 21/m 1'
_atom_sites_solution_hydrogens difmap
_audit_creation_method SHELXL-2014/6
_audit_update_record
;
2018-03-29 deposited with the CCDC.
2018-05-15 downloaded from the CCDC.
;
_cell_angle_alpha 90
_cell_angle_beta 91.6680(10)
_cell_angle_gamma 90
_cell_formula_units_Z 2
_cell_length_a 7.4940(2)
_cell_length_b 17.6204(4)
_cell_length_c 12.3858(3)
_cell_measurement_reflns_used 14808
_cell_measurement_temperature 180(2)
_cell_measurement_theta_max 27.52
_cell_measurement_theta_min 3.14
_cell_volume 1634.82(7)
_computing_cell_refinement 'Crustalclear, Rigaku MSC, 2005'
_computing_data_collection 'Crustalclear, Rigaku MSC, 2005'
_computing_data_reduction 'Crustalclear, Rigaku MSC, 2005'
_computing_structure_refinement 'SHELXL-2014/6 (Sheldrick, 2014)'
_computing_structure_solution 'SHELXL-2014/6 (Sheldrick, 2014)'
_diffrn_ambient_temperature 180(2)
_diffrn_measured_fraction_theta_full 0.997
_diffrn_measured_fraction_theta_max 0.998
_diffrn_measurement_device_type 'Rigaku R-AXIS SPIDER IPDS'
_diffrn_measurement_method '\q scans'
_diffrn_radiation_type MoK\a
_diffrn_radiation_wavelength 0.71073
_diffrn_reflns_av_R_equivalents 0.0284
_diffrn_reflns_av_unetI/netI 0.0258
_diffrn_reflns_Laue_measured_fraction_full 0.997
_diffrn_reflns_Laue_measured_fraction_max 0.998
_diffrn_reflns_limit_h_max 8
_diffrn_reflns_limit_h_min -9
_diffrn_reflns_limit_k_max 22
_diffrn_reflns_limit_k_min -22
_diffrn_reflns_limit_l_max 15
_diffrn_reflns_limit_l_min -15
_diffrn_reflns_number 15927
_diffrn_reflns_point_group_measured_fraction_full 0.997
_diffrn_reflns_point_group_measured_fraction_max 0.998
_diffrn_reflns_theta_full 25.242
_diffrn_reflns_theta_max 26.999
_diffrn_reflns_theta_min 3.137
_exptl_absorpt_coefficient_mu 4.006
_exptl_absorpt_correction_T_max 1.000
_exptl_absorpt_correction_T_min 0.653
_exptl_absorpt_correction_type empirical
_exptl_absorpt_process_details 'Crustalclear, Rigaku MSC, 2005'
_exptl_crystal_density_diffrn 1.906
_exptl_crystal_description parallelepiped
_exptl_crystal_F_000 920
_exptl_crystal_size_max 0.41
_exptl_crystal_size_mid 0.26
_exptl_crystal_size_min 0.20
_refine_diff_density_max 1.216
_refine_diff_density_min -0.908
_refine_diff_density_rms 0.086
_refine_ls_extinction_method none
_refine_ls_goodness_of_fit_ref 1.033
_refine_ls_hydrogen_treatment refxyz
_refine_ls_matrix_type full
_refine_ls_number_parameters 293
_refine_ls_number_reflns 3690
_refine_ls_number_restraints 0
_refine_ls_restrained_S_all 1.033
_refine_ls_R_factor_all 0.0262
_refine_ls_R_factor_gt 0.0241
_refine_ls_shift/su_max 0.014
_refine_ls_shift/su_mean 0.001
_refine_ls_structure_factor_coef Fsqd
_refine_ls_weighting_details 'w=1/[\s^2^(Fo^2^)+(0.0305P)^2^+1.5245P] where P=(Fo^2^+2Fc^2^)/3'
_refine_ls_weighting_scheme calc
_refine_ls_wR_factor_gt 0.0580
_refine_ls_wR_factor_ref 0.0591
_reflns_Friedel_coverage 0.000
_reflns_number_gt 3457
_reflns_number_total 3690
_reflns_threshold_expression 'I > 2\s(I)'
_cod_data_source_file c8dt01264d2.cif
_cod_data_source_block Compound1
_cod_depositor_comments 'Adding full bibliography for 7046361--7046365.cif.'
_cod_database_code 7046361
_shelx_space_group_comment
;
The symmetry employed for this shelxl refinement is uniquely defined
by the following loop, which should always be used as a source of
symmetry information in preference to the above space-group names.
They are only intended as comments.
;
_shelxl_version_number 2014/6

loop_
_space_group_symop_operation_xyz
'x, y, z'
'-x, y+1/2, -z'
'-x, -y, -z'
'x, -y-1/2, z'

loop_
_atom_site_label
_atom_site_type_symbol
_atom_site_fract_x
_atom_site_fract_y
_atom_site_fract_z
_atom_site_U_iso_or_equiv
_atom_site_adp_type
_atom_site_occupancy
_atom_site_site_symmetry_order
_atom_site_calc_flag
_atom_site_refinement_flags_posn
_atom_site_refinement_flags_adp
_atom_site_refinement_flags_occupancy
Pr1 Pr 0.15555(2) 0.2500 1.10202(2) 0.01776(6) Uani 1 2 d S T P
O1 O 0.1444(2) 0.11597(9) 1.12534(13) 0.0272(4) Uani 1 1 d . . .
N1 N 0.2402(3) 0.01768(11) 0.97510(16) 0.0237(4) Uani 1 1 d . . .
Br1 Br 0.18329(5) -0.14091(2) 1.44541(2) 0.04153(9) Uani 1 1 d . . .
C1 C 0.1563(3) 0.06043(12) 1.19465(18) 0.0221(5) Uani 1 1 d . . .
C2 C 0.1263(4) 0.07151(13) 1.30588(19) 0.0261(5) Uani 1 1 d . . .
C3 C 0.1386(4) 0.01265(14) 1.3777(2) 0.0276(5) Uani 1 1 d . . .
C4 C 0.1798(4) -0.06080(13) 1.34310(19) 0.0265(5) Uani 1 1 d . . .
C5 C 0.2116(3) -0.07476(13) 1.23739(19) 0.0253(5) Uani 1 1 d . . .
C6 C 0.2017(3) -0.01481(13) 1.16129(18) 0.0229(5) Uani 1 1 d . . .
C7 C 0.2412(3) -0.03220(13) 1.05278(19) 0.0243(5) Uani 1 1 d . . .
C8 C 0.2846(3) 0.00541(13) 0.86542(18) 0.0232(5) Uani 1 1 d . . .
C9 C 0.3611(4) -0.06177(14) 0.8312(2) 0.0287(5) Uani 1 1 d . . .
C10 C 0.4037(4) -0.06909(16) 0.7234(2) 0.0326(6) Uani 1 1 d . . .
C11 C 0.3704(4) -0.01079(16) 0.6514(2) 0.0334(6) Uani 1 1 d . . .
C12 C 0.2920(4) 0.05537(16) 0.6859(2) 0.0347(6) Uani 1 1 d . . .
C13 C 0.2494(4) 0.06373(14) 0.7934(2) 0.0296(5) Uani 1 1 d . . .
N2 N -0.1469(4) 0.2500 1.2529(2) 0.0268(6) Uani 1 2 d S T P
O2 O 0.0135(3) 0.2500 1.28499(18) 0.0240(5) Uani 1 2 d S T P
O3 O -0.1797(3) 0.2500 1.1515(2) 0.0333(6) Uani 1 2 d S T P
O4 O -0.2689(4) 0.2500 1.3178(2) 0.0419(7) Uani 1 2 d S T P
N3 N 0.4911(4) 0.2500 0.9699(2) 0.0275(6) Uani 1 2 d S T P
O5 O 0.4197(3) 0.18951(11) 1.00137(18) 0.0430(5) Uani 1 1 d . . .
O6 O 0.6208(4) 0.2500 0.9129(2) 0.0466(8) Uani 1 2 d S T P
N4 N -0.0008(4) 0.2500 0.8801(2) 0.0265(6) Uani 1 2 d S T P
O7 O 0.0187(3) 0.18920(10) 0.93401(14) 0.0380(5) Uani 1 1 d . . .
O8 O -0.0361(5) 0.2500 0.7846(2) 0.0474(8) Uani 1 2 d S T P
O1W O 0.3782(4) 0.2500 1.2494(2) 0.0330(6) Uani 1 2 d S T P
N5 N 0.3480(7) 0.2500 0.4741(3) 0.0714(14) Uani 1 2 d S T P
C14 C 0.3812(7) 0.2500 0.5627(4) 0.0508(11) Uani 1 2 d S T P
C15 C 0.4247(11) 0.2500 0.6784(4) 0.0594(15) Uani 1 2 d S T P
H1WA H 0.366(7) 0.2500 1.310(4) 0.045(15) Uiso 1 2 d S . P
H1WB H 0.477(6) 0.2500 1.246(3) 0.025 Uiso 1 2 d S U P
H1N H 0.213(4) 0.0638(18) 0.994(2) 0.029(7) Uiso 1 1 d . . .
H2 H 0.103(4) 0.1198(16) 1.329(2) 0.023(6) Uiso 1 1 d . . .
H3 H 0.121(4) 0.0201(17) 1.450(2) 0.032(7) Uiso 1 1 d . . .
H5 H 0.240(4) -0.1224(17) 1.213(2) 0.024(7) Uiso 1 1 d . . .
H7 H 0.269(4) -0.0814(16) 1.037(2) 0.023(7) Uiso 1 1 d . . .
H9 H 0.387(4) -0.099(2) 0.877(3) 0.042(9) Uiso 1 1 d . . .
H10 H 0.451(4) -0.112(2) 0.697(3) 0.045(9) Uiso 1 1 d . . .
H11 H 0.404(4) -0.0161(17) 0.581(2) 0.038(8) Uiso 1 1 d . . .
H12 H 0.259(4) 0.0945(19) 0.635(3) 0.042(8) Uiso 1 1 d . . .
H13 H 0.198(4) 0.1084(18) 0.819(2) 0.035(8) Uiso 1 1 d . . .
H15A H 0.492(7) 0.294(3) 0.694(4) 0.091(16) Uiso 1 1 d . . .
H15B H 0.319(10) 0.2500 0.714(6) 0.09(2) Uiso 1 2 d S . P

loop_
_atom_site_aniso_label
_atom_site_aniso_U_11
_atom_site_aniso_U_22
_atom_site_aniso_U_33
_atom_site_aniso_U_23
_atom_site_aniso_U_13
_atom_site_aniso_U_12
Pr1 0.01886(11) 0.01429(9) 0.02007(10) 0.000 -0.00051(6) 0.000
O1 0.0377(11) 0.0175(8) 0.0267(8) 0.0034(6) 0.0038(7) -0.0004(7)
N1 0.0261(11) 0.0193(9) 0.0256(10) -0.0013(8) 0.0015(8) 0.0000(8)
Br1 0.0739(2) 0.02227(14) 0.02859(14) 0.00748(9) 0.00357(14) 0.00420(12)
C1 0.0203(12) 0.0187(10) 0.0274(11) 0.0038(8) 0.0013(9) -0.0029(8)
C2 0.0316(14) 0.0172(11) 0.0297(12) -0.0002(9) 0.0045(10) 0.0014(9)
C3 0.0327(14) 0.0262(12) 0.0242(12) 0.0011(9) 0.0061(10) 0.0000(10)
C4 0.0320(14) 0.0200(11) 0.0275(12) 0.0073(9) 0.0006(10) -0.0007(9)
C5 0.0288(13) 0.0167(10) 0.0304(12) 0.0003(9) 0.0016(10) 0.0000(9)
C6 0.0224(12) 0.0218(11) 0.0246(11) 0.0006(9) 0.0010(9) -0.0027(9)
C7 0.0242(13) 0.0205(11) 0.0283(12) -0.0017(9) 0.0014(9) -0.0010(9)
C8 0.0195(12) 0.0251(11) 0.0250(11) -0.0033(9) 0.0008(9) -0.0031(9)
C9 0.0301(14) 0.0258(12) 0.0303(12) -0.0009(10) 0.0016(10) 0.0043(10)
C10 0.0305(15) 0.0325(13) 0.0352(14) -0.0090(11) 0.0046(11) 0.0042(11)
C11 0.0331(15) 0.0434(15) 0.0239(12) -0.0063(11) 0.0060(10) -0.0058(12)
C12 0.0443(17) 0.0331(13) 0.0267(12) 0.0034(10) 0.0018(11) -0.0004(12)
C13 0.0356(15) 0.0249(12) 0.0286(12) -0.0010(9) 0.0036(10) 0.0030(10)
N2 0.0235(16) 0.0214(13) 0.0356(16) 0.000 0.0044(12) 0.000
O2 0.0161(12) 0.0266(11) 0.0292(12) 0.000 -0.0012(9) 0.000
O3 0.0240(14) 0.0447(15) 0.0311(13) 0.000 -0.0045(10) 0.000
O4 0.0243(15) 0.0570(18) 0.0449(16) 0.000 0.0095(12) 0.000
N3 0.0208(15) 0.0394(17) 0.0222(14) 0.000 0.0005(11) 0.000
O5 0.0402(12) 0.0279(10) 0.0618(13) -0.0083(9) 0.0187(10) -0.0024(8)
O6 0.0281(16) 0.073(2) 0.0390(15) 0.000 0.0136(13) 0.000
N4 0.0246(16) 0.0317(15) 0.0230(14) 0.000 -0.0016(11) 0.000
O7 0.0569(14) 0.0221(9) 0.0338(10) -0.0048(7) -0.0175(9) 0.0111(8)
O8 0.062(2) 0.0590(19) 0.0211(13) 0.000 -0.0072(13) 0.000
O1W 0.0205(14) 0.0477(16) 0.0305(15) 0.000 -0.0063(11) 0.000
N5 0.055(3) 0.118(4) 0.040(2) 0.000 -0.005(2) 0.000
C14 0.048(3) 0.062(3) 0.043(3) 0.000 0.005(2) 0.000
C15 0.093(5) 0.051(3) 0.035(2) 0.000 0.007(3) 0.000

loop_
_atom_type_symbol
_atom_type_description
_atom_type_scat_dispersion_real
_atom_type_scat_dispersion_imag
_atom_type_scat_source
C C 0.0033 0.0016 'International Tables Vol C Tables 4.2.6.8 and 6.1.1.4'
H H 0.0000 0.0000 'International Tables Vol C Tables 4.2.6.8 and 6.1.1.4'
N N 0.0061 0.0033 'International Tables Vol C Tables 4.2.6.8 and 6.1.1.4'
O O 0.0106 0.0060 'International Tables Vol C Tables 4.2.6.8 and 6.1.1.4'
Br Br -0.2901 2.4595 'International Tables Vol C Tables 4.2.6.8 and 6.1.1.4'
Pr Pr -0.2180 2.8214 'International Tables Vol C Tables 4.2.6.8 and 6.1.1.4'

loop_
_geom_angle_atom_site_label_1
_geom_angle_atom_site_label_2
_geom_angle_atom_site_label_3
_geom_angle
_geom_angle_site_symmetry_1
_geom_angle_site_symmetry_3
O1 Pr1 O1 165.37(8) 4_565 .
O1 Pr1 O1W 86.27(4) 4_565 .
O1 Pr1 O1W 86.27(4) . .
O1 Pr1 O7 70.43(6) 4_565 4_565
O1 Pr1 O7 120.31(6) . 4_565
O1W Pr1 O7 150.24(6) . 4_565
O1 Pr1 O7 120.32(6) 4_565 .
O1 Pr1 O7 70.43(6) . .
O1W Pr1 O7 150.24(6) . .
O7 Pr1 O7 50.09(8) 4_565 .
O1 Pr1 O2 82.77(4) 4_565 .
O1 Pr1 O2 82.77(4) . .
O1W Pr1 O2 68.04(9) . .
O7 Pr1 O2 124.41(7) 4_565 .
O7 Pr1 O2 124.40(7) . .
O1 Pr1 O5 119.67(6) 4_565 .
O1 Pr1 O5 71.42(6) . .
O1W Pr1 O5 81.07(9) . .
O7 Pr1 O5 94.32(7) 4_565 .
O7 Pr1 O5 74.22(7) . .
O2 Pr1 O5 140.85(7) . .
O1 Pr1 O5 71.42(6) 4_565 4_565
O1 Pr1 O5 119.67(6) . 4_565
O1W Pr1 O5 81.07(9) . 4_565
O7 Pr1 O5 74.22(7) 4_565 4_565
O7 Pr1 O5 94.32(7) . 4_565
O2 Pr1 O5 140.85(7) . 4_565
O5 Pr1 O5 48.43(9) . 4_565
O1 Pr1 O3 86.21(4) 4_565 .
O1 Pr1 O3 86.21(4) . .
O1W Pr1 O3 117.92(9) . .
O7 Pr1 O3 79.78(7) 4_565 .
O7 Pr1 O3 79.78(7) . .
O2 Pr1 O3 49.88(8) . .
O5 Pr1 O3 150.09(6) . .
O5 Pr1 O3 150.09(6) 4_565 .
O1 Pr1 N4 95.65(4) 4_565 .
O1 Pr1 N4 95.65(4) . .
O1W Pr1 N4 160.14(10) . .
O7 Pr1 N4 25.24(4) 4_565 .
O7 Pr1 N4 25.24(4) . .
O2 Pr1 N4 131.81(8) . .
O5 Pr1 N4 80.83(7) . .
O5 Pr1 N4 80.84(7) 4_565 .
O3 Pr1 N4 81.94(8) . .
O1 Pr1 N2 83.91(4) 4_565 .
O1 Pr1 N2 83.91(4) . .
O1W Pr1 N2 92.70(10) . .
O7 Pr1 N2 102.60(8) 4_565 .
O7 Pr1 N2 102.60(8) . .
O2 Pr1 N2 24.66(8) . .
O5 Pr1 N2 154.83(5) . .
O5 Pr1 N2 154.83(5) 4_565 .
O3 Pr1 N2 25.22(8) . .
N4 Pr1 N2 107.16(8) . .
C1 O1 Pr1 145.37(15) . .
C7 N1 C8 127.2(2) . .
C7 N1 H1N 114.9(18) . .
C8 N1 H1N 117.8(18) . .
O1 C1 C2 121.8(2) . .
O1 C1 C6 121.2(2) . .
C2 C1 C6 117.0(2) . .
C3 C2 C1 121.2(2) . .
C3 C2 H2 120.6(16) . .
C1 C2 H2 118.1(16) . .
C2 C3 C4 120.9(2) . .
C2 C3 H3 121.1(19) . .
C4 C3 H3 118.0(19) . .
C5 C4 C3 120.5(2) . .
C5 C4 Br1 120.60(18) . .
C3 C4 Br1 118.83(18) . .
C4 C5 C6 119.9(2) . .
C4 C5 H5 121.7(16) . .
C6 C5 H5 118.4(16) . .
C5 C6 C7 117.5(2) . .
C5 C6 C1 120.4(2) . .
C7 C6 C1 122.1(2) . .
N1 C7 C6 123.8(2) . .
N1 C7 H7 118.5(16) . .
C6 C7 H7 117.7(16) . .
C13 C8 C9 120.7(2) . .
C13 C8 N1 117.2(2) . .
C9 C8 N1 122.1(2) . .
C8 C9 C10 118.8(2) . .
C8 C9 H9 121(2) . .
C10 C9 H9 120(2) . .
C11 C10 C9 120.7(2) . .
C11 C10 H10 117(2) . .
C9 C10 H10 122(2) . .
C12 C11 C10 120.0(2) . .
C12 C11 H11 121(2) . .
C10 C11 H11 119(2) . .
C11 C12 C13 120.0(3) . .
C11 C12 H12 120.5(19) . .
C13 C12 H12 119.4(19) . .
C8 C13 C12 119.7(2) . .
C8 C13 H13 118.9(18) . .
C12 C13 H13 121.3(18) . .
O4 N2 O2 120.9(3) . .
O4 N2 O3 121.1(3) . .
O2 N2 O3 117.9(3) . .
O4 N2 Pr1 178.2(3) . .
O2 N2 Pr1 57.28(15) . .
O3 N2 Pr1 60.63(16) . .
N2 O2 Pr1 98.06(18) . .
N2 O3 Pr1 94.15(19) . .
O6 N3 O5 122.18(14) . .
O6 N3 O5 122.18(14) . 4_565
O5 N3 O5 115.6(3) . 4_565
N3 O5 Pr1 97.91(15) . .
O8 N4 O7 122.38(13) . 4_565
O8 N4 O7 122.38(13) . .
O7 N4 O7 115.2(3) 4_565 .
O8 N4 Pr1 169.4(3) . .
O7 N4 Pr1 58.28(13) 4_565 .
O7 N4 Pr1 58.28(13) . .
N4 O7 Pr1 96.48(14) . .
Pr1 O1W H1WA 130(4) . .
Pr1 O1W H1WB 128(3) . .
H1WA O1W H1WB 102(5) . .
N5 C14 C15 180.0(6) . .
C14 C15 H15A 108(3) . .
C14 C15 H15B 107(5) . .
H15A C15 H15B 112(3) . .

loop_
_geom_bond_atom_site_label_1
_geom_bond_atom_site_label_2
_geom_bond_distance
_geom_bond_site_symmetry_2
Pr1 O1 2.3811(16) 4_565
Pr1 O1 2.3811(16) .
Pr1 O1W 2.437(3) .
Pr1 O7 2.5310(18) 4_565
Pr1 O7 2.5310(18) .
Pr1 O2 2.532(2) .
Pr1 O5 2.5986(19) .
Pr1 O5 2.5987(19) 4_565
Pr1 O3 2.603(3) .
Pr1 N4 2.956(3) .
Pr1 N2 2.979(3) .
O1 C1 1.303(3) .
N1 C7 1.303(3) .
N1 C8 1.425(3) .
N1 H1N 0.87(3) .
Br1 C4 1.897(2) .
C1 C2 1.416(3) .
C1 C6 1.432(3) .
C2 C3 1.368(3) .
C2 H2 0.92(3) .
C3 C4 1.401(3) .
C3 H3 0.92(3) .
C4 C5 1.360(3) .
C5 C6 1.416(3) .
C5 H5 0.92(3) .
C6 C7 1.418(3) .
C7 H7 0.91(3) .
C8 C13 1.381(3) .
C8 C9 1.387(3) .
C9 C10 1.387(4) .
C9 H9 0.88(3) .
C10 C11 1.379(4) .
C10 H10 0.91(3) .
C11 C12 1.379(4) .
C11 H11 0.92(3) .
C12 C13 1.387(4) .
C12 H12 0.96(3) .
C13 H13 0.93(3) .
N2 O4 1.235(4) .
N2 O2 1.255(4) .
N2 O3 1.273(4) .
N3 O6 1.218(4) .
N3 O5 1.259(2) .
N3 O5 1.259(2) 4_565
N4 O8 1.205(4) .
N4 O7 1.269(2) 4_565
N4 O7 1.269(2) .
O1W H1WA 0.76(5) .
O1W H1WB 0.74(5) .
N5 C14 1.118(6) .
C14 C15 1.459(7) .
C15 H15A 0.95(5) .
C15 H15B 0.92(7) .

loop_
_geom_hbond_atom_site_label_D
_geom_hbond_atom_site_label_H
_geom_hbond_atom_site_label_A
_geom_hbond_distance_DH
_geom_hbond_distance_HA
_geom_hbond_distance_DA
_geom_hbond_angle_DHA
_geom_hbond_site_symmetry_A
O1W H1WA N5 0.76(5) 2.04(5) 2.799(5) 177(5) 1_556
O1W H1WB O4 0.74(5) 2.08(5) 2.753(4) 152(4) 1_655
N1 H1N O1 0.87(3) 1.95(3) 2.656(3) 138(2) .
C2 H2 O2 0.92(3) 2.45(3) 3.265(2) 149(2) .
C9 H9 O5 0.88(3) 2.61(3) 3.445(4) 159(3) 3_657
C13 H13 O7 0.93(3) 2.45(3) 3.329(3) 158(2) .
